data_7212556
loop_
_publ_author_name
'Abrahams, Brendan F.'
'Grannas, Martin J.'
'McCormick, Laura J.'
'Robson, Richard'
'Thistlethwaite, Peter J.'

_publ_section_title
;
 Chiral and achiral linear coordination polymers from aldaric acids
;
_journal_issue 10
_journal_name_full CrystEngComm
_journal_page_first 2885
_journal_paper_doi 10.1039/c001505a
_journal_volume 12
_journal_year 2010
_chemical_absolute_configuration rm
_chemical_formula_sum 'C18 H20 N2 O10 Zn'
_chemical_formula_weight 489.73
_chemical_name_systematic
;
?
;
_space_group_IT_number 5
_symmetry_cell_setting monoclinic
_symmetry_space_group_name_Hall 'C 2y'
_symmetry_space_group_name_H-M 'C 1 2 1'
_atom_sites_solution_hydrogens geom
_atom_sites_solution_primary direct
_atom_sites_solution_secondary difmap
_audit_creation_method SHELXL-97
_cell_angle_alpha 90.00
_cell_angle_beta 110.551(3)
_cell_angle_gamma 90.00
_cell_formula_units_Z 4
_cell_length_a 8.0660(2)
_cell_length_b 25.1855(6)
_cell_length_c 9.8493(3)
_cell_measurement_reflns_used 3461
_cell_measurement_temperature 130(2)
_cell_measurement_theta_max 72.4186
_cell_measurement_theta_min 3.5049
_cell_volume 1873.51(9)
_computing_cell_refinement
;
CrysAlisPro, Oxford Diffraction Ltd.,
Version 1.171.33.31 (release 08-01-2009 CrysAlis171 .NET)
(compiled Jan 8 2009,16:24:04)
;
_computing_data_collection
;
CrysAlisPro, Oxford Diffraction Ltd.,
Version 1.171.33.31 (release 08-01-2009 CrysAlis171 .NET)
(compiled Jan 8 2009,16:24:04)
;
_computing_data_reduction
;
CrysAlisPro, Oxford Diffraction Ltd.,
Version 1.171.33.31 (release 08-01-2009 CrysAlis171 .NET)
(compiled Jan 8 2009,16:24:04)
;
_computing_structure_refinement 'SHELXL-97 (Sheldrick, 1997)'
_computing_structure_solution 'SHELXS-97 (Sheldrick, 1997)'
_diffrn_ambient_temperature 130(2)
_diffrn_detector_area_resol_mean 16.0711
_diffrn_measured_fraction_theta_full 0.949
_diffrn_measured_fraction_theta_max 0.949
_diffrn_measurement_device_type 'Goniometer KM4/Xcalibur, detector: Sapphire3'
_diffrn_measurement_method 'phi and omega scans'
_diffrn_radiation_monochromator graphite
_diffrn_radiation_source 'fine-focus sealed tube'
_diffrn_radiation_type CuK\a
_diffrn_radiation_wavelength 1.54184
_diffrn_reflns_av_R_equivalents 0.0261
_diffrn_reflns_av_sigmaI/netI 0.0229
_diffrn_reflns_limit_h_max 9
_diffrn_reflns_limit_h_min -9
_diffrn_reflns_limit_k_max 21
_diffrn_reflns_limit_k_min -30
_diffrn_reflns_limit_l_max 11
_diffrn_reflns_limit_l_min -11
_diffrn_reflns_number 3882
_diffrn_reflns_theta_full 72.51
_diffrn_reflns_theta_max 72.51
_diffrn_reflns_theta_min 3.51
_exptl_absorpt_coefficient_mu 2.414
_exptl_absorpt_correction_T_max 0.955
_exptl_absorpt_correction_T_min 0.770
_exptl_absorpt_correction_type gaussian
_exptl_absorpt_process_details
;
CrysAlis RED, Oxford Diffraction Ltd.,
Version 1.171.33.31 (release 08-01-2009 CrysAlis171 .NET)
(compiled Jan 8 2009,16:24:04)
Numerical absorption correction based on gaussian integration over
a multifaceted crystal model
;
_exptl_crystal_colour colourless
_exptl_crystal_density_diffrn 1.736
_exptl_crystal_density_method 'not measured'
_exptl_crystal_description 'pentagonal plate'
_exptl_crystal_F_000 1008
_exptl_crystal_size_max 0.1718
_exptl_crystal_size_mid 0.1265
_exptl_crystal_size_min 0.0193
_refine_diff_density_max 1.104
_refine_diff_density_min -0.693
_refine_diff_density_rms 0.119
_refine_ls_abs_structure_details 'Flack H D (1983), Acta Cryst. A39, 876-881'
_refine_ls_abs_structure_Flack 0.11(5)
_refine_ls_extinction_method none
_refine_ls_goodness_of_fit_ref 1.113
_refine_ls_hydrogen_treatment constr
_refine_ls_matrix_type full
_refine_ls_number_parameters 207
_refine_ls_number_reflns 2495
_refine_ls_number_restraints 2
_refine_ls_restrained_S_all 1.113
_refine_ls_R_factor_all 0.0458
_refine_ls_R_factor_gt 0.0428
_refine_ls_shift/su_max 0.000
_refine_ls_shift/su_mean 0.000
_refine_ls_structure_factor_coef Fsqd
_refine_ls_weighting_details 'calc w=1/[\s^2^(Fo^2^)+(0.0749P)^2^+8.4071P] where P=(Fo^2^+2Fc^2^)/3'
_refine_ls_weighting_scheme calc
_refine_ls_wR_factor_gt 0.1240
_refine_ls_wR_factor_ref 0.1346
_reflns_number_gt 2398
_reflns_number_total 2495
_reflns_threshold_expression >2sigma(I)
_cod_data_source_file c001505a.txt
_cod_data_source_block lmd59o
_cod_depositor_comments
;
The following automatic conversions were performed:

'_symmetry_cell_setting' value 'Monoclinic' changed to 'monoclinic'
according to /home/saulius/struct/CIF-dictionaries/cif_core.dic
dictionary named 'cif_core.dic' version 2.4.2 from 2011-04-26.

Automatic conversion script
Id: cif_fix_values 1891 2012-01-12 08:04:46Z andrius 
;
_cod_original_sg_symbol_H-M C2
_cod_database_code 7212556

loop_
_symmetry_equiv_pos_as_xyz
'x, y, z'
'-x, y, -z'
'x+1/2, y+1/2, z'
'-x+1/2, y+1/2, -z'

loop_
_atom_site_label
_atom_site_type_symbol
_atom_site_fract_x
_atom_site_fract_y
_atom_site_fract_z
_atom_site_U_iso_or_equiv
_atom_site_adp_type
_atom_site_occupancy
_atom_site_symmetry_multiplicity
_atom_site_calc_flag
_atom_site_refinement_flags
_atom_site_disorder_assembly
_atom_site_disorder_group
C1 C 0.6055(8) 0.1936(3) 0.7691(7) 0.0215(14) Uani 1 1 d . . .
C2 C 0.4285(7) 0.1667(3) 0.6882(6) 0.0169(12) Uani 1 1 d . . .
H2 H 0.4512 0.1299 0.6608 0.020 Uiso 1 1 calc R . .
C3 C 0.3200(7) 0.1636(3) 0.7886(6) 0.0207(12) Uani 1 1 d . . .
H3 H 0.3755 0.1364 0.8650 0.025 Uiso 1 1 calc R . .
C4 C 0.1256(7) 0.1476(3) 0.7083(6) 0.0237(13) Uani 1 1 d . . .
H4 H 0.1197 0.1200 0.6337 0.028 Uiso 1 1 calc R . .
C5 C 0.0342(8) 0.1267(3) 0.8114(7) 0.0224(14) Uani 1 1 d . . .
H5 H -0.0051 0.1580 0.8547 0.027 Uiso 1 1 calc R . .
C6 C -0.1300(8) 0.0933(3) 0.7310(7) 0.0218(13) Uani 1 1 d . . .
C10 C 0.2471(8) 0.3184(3) 0.6188(6) 0.0247(15) Uani 1 1 d . . .
H10 H 0.2048 0.2850 0.6374 0.030 Uiso 1 1 calc R . .
C11 C 0.1795(8) 0.3637(3) 0.6565(7) 0.0297(16) Uani 1 1 d . . .
H11 H 0.0936 0.3613 0.7020 0.036 Uiso 1 1 calc R . .
C12 C 0.2357(9) 0.4125(3) 0.6284(7) 0.0355(17) Uani 1 1 d . . .
H12 H 0.1866 0.4440 0.6514 0.043 Uiso 1 1 calc R . .
C13 C 0.3687(8) 0.4152(2) 0.5642(6) 0.0250(13) Uani 1 1 d . . .
C14 C 0.4333(8) 0.3663(2) 0.5333(5) 0.0193(13) Uani 1 1 d . . .
C15 C 0.44012(18) 0.46412(4) 0.53145(14) 0.0308(15) Uani 1 1 d . . .
H15 H 0.3999 0.4970 0.5557 0.037 Uiso 1 1 calc R . .
N2 N -0.14694(18) -0.02551(4) 1.06518(14) 0.018(2) Uiso 0.50 1 d PR A 1
C16 C -0.27335(18) -0.02176(4) 1.13096(14) 0.036(3) Uiso 0.50 1 d PR A 1
H16 H -0.3133 0.0121 1.1489 0.043 Uiso 0.50 1 calc PR B 1
C17 C -0.34135(18) -0.06755(4) 1.17045(14) 0.031(3) Uiso 0.50 1 d PR A 1
H17 H -0.4277 -0.0650 1.2154 0.037 Uiso 0.50 1 calc PR C 1
C18 C -0.28294(18) -0.11710(4) 1.14415(14) 0.027(3) Uiso 0.50 1 d PR A 1
H18 H -0.3294 -0.1484 1.1711 0.032 Uiso 0.50 1 calc PR D 1
C19 C -0.15654(18) -0.12086(4) 1.07838(14) 0.025(3) Uiso 0.50 1 d PR A 1
C20 C -0.08854(18) -0.07507(4) 1.03889(14) 0.015(2) Uiso 0.50 1 d PR . 1
C21B C -0.09301(18) -0.17217(4) 1.04807(14) 0.028(3) Uiso 0.50 1 d PR . 1
H21B H -0.1369 -0.2044 1.0723 0.034 Uiso 0.50 1 calc PR E 1
N1 N 0.37056(18) 0.31944(4) 0.55663(14) 0.0201(11) Uani 1 1 d R . .
O1A O 0.64922(18) 0.23358(4) 0.71115(14) 0.0221(9) Uani 1 1 d R . .
O1B O 0.69895(18) 0.17484(4) 0.88811(14) 0.0248(10) Uani 1 1 d R . .
O2 O 0.33830(18) 0.19644(4) 0.55835(14) 0.0213(9) Uani 1 1 d R . .
H2A H 0.2750 0.1758 0.4939 0.032 Uiso 1 1 calc R . .
O3 O 0.32865(18) 0.21405(4) 0.85813(14) 0.0248(9) Uani 1 1 d R . .
H3A H 0.3237 0.2095 0.9411 0.037 Uiso 1 1 calc R . .
O4 O 0.02450(18) 0.19290(4) 0.63997(14) 0.0238(8) Uani 1 1 d R . .
O5 O 0.14789(18) 0.09534(4) 0.92717(14) 0.0219(9) Uani 1 1 d R . .
H5A H 0.2270 0.1147 0.9836 0.033 Uiso 1 1 calc R . .
O6A O -0.16444(18) 0.05346(4) 0.79445(14) 0.0229(9) Uani 1 1 d R A .
O6B O -0.22443(18) 0.10633(4) 0.60218(14) 0.0292(10) Uani 1 1 d R . .
Zn1 Zn 0.50000(18) 0.25327(4) 0.50000(14) 0.0177(3) Uani 1 2 d SR . .
Zn2 Zn 0.00000(18) 0.03647(4) 1.00000(14) 0.0252(3) Uani 1 2 d SR . .
N3 N -0.11060(18) -0.02940(4) 1.04614(14) 0.028(2) Uiso 0.50 1 d PR A 2
C22 C -0.04732(18) -0.07750(4) 1.01500(14) 0.022(3) Uiso 0.50 1 d PR . 2
C23 C -0.10924(18) -0.12497(4) 1.05129(14) 0.032(3) Uiso 0.50 1 d PRD . 2
C24 C -0.23444(18) -0.12435(4) 1.11872(14) 0.024(3) Uiso 0.50 1 d PR A 2
H24 H -0.2768 -0.1568 1.1435 0.028 Uiso 0.50 1 calc PR F 2
C25 C -0.29772(18) -0.07625(4) 1.14986(14) 0.027(3) Uiso 0.50 1 d PR A 2
H25 H -0.3833 -0.0758 1.1959 0.033 Uiso 0.50 1 calc PR G 2
C26 C -0.23580(18) -0.02877(4) 1.11358(14) 0.015(2) Uiso 0.50 1 d PR A 2
H26 H -0.2791 0.0041 1.1349 0.018 Uiso 0.50 1 calc PR H 2
C27 C -0.03413(18) -0.17171(4) 1.01910(14) 0.022(3) Uiso 0.50 1 d PRD . 2
H27 H -0.0697 -0.2049 1.0460 0.027 Uiso 0.50 1 calc PR I 2
O1W O 0.9910(6) 0.27133(18) 0.8492(6) 0.0369(11) Uani 1 1 d . . .
O3W O 0.4529(19) 0.0288(6) 0.6547(16) 0.068(4) Uiso 0.50 1 d P . .
O2W O 0.5000 0.0346(13) 0.5000 0.057(7) Uiso 0.30 2 d SP . .
O4W O 0.494(3) 0.0173(9) 0.749(2) 0.068(5) Uiso 0.35 1 d P . .

loop_
_atom_site_aniso_label
_atom_site_aniso_U_11
_atom_site_aniso_U_22
_atom_site_aniso_U_33
_atom_site_aniso_U_23
_atom_site_aniso_U_13
_atom_site_aniso_U_12
C1 0.014(2) 0.030(3) 0.024(3) 0.011(3) 0.011(2) 0.009(3)
C2 0.018(3) 0.016(3) 0.016(3) 0.000(2) 0.005(2) 0.001(2)
C3 0.017(3) 0.026(3) 0.021(3) 0.004(2) 0.008(2) 0.004(2)
C4 0.014(2) 0.033(4) 0.024(3) 0.003(3) 0.007(2) -0.002(2)
C5 0.024(3) 0.021(3) 0.028(3) 0.008(3) 0.016(2) 0.009(3)
C6 0.022(3) 0.023(3) 0.028(3) -0.008(3) 0.018(2) -0.003(3)
C10 0.025(3) 0.032(4) 0.023(3) 0.006(2) 0.014(2) 0.002(2)
C11 0.023(3) 0.043(4) 0.029(3) -0.003(3) 0.015(2) 0.003(3)
C12 0.030(3) 0.042(4) 0.032(3) -0.004(3) 0.008(3) 0.016(3)
C13 0.027(3) 0.023(3) 0.016(3) -0.001(2) -0.003(2) 0.005(2)
C14 0.029(3) 0.018(3) 0.012(2) -0.001(2) 0.007(2) 0.001(2)
C15 0.040(3) 0.016(3) 0.030(3) -0.005(2) 0.004(3) 0.010(3)
N1 0.020(2) 0.023(3) 0.020(2) 0.0057(19) 0.0104(18) 0.0030(19)
O1A 0.0145(17) 0.030(3) 0.021(2) 0.0012(19) 0.0054(15) -0.0020(18)
O1B 0.0186(18) 0.037(3) 0.018(2) 0.001(2) 0.0059(15) 0.0054(19)
O2 0.0124(17) 0.030(3) 0.019(2) 0.0007(19) 0.0019(15) -0.0023(18)
O3 0.0270(19) 0.027(2) 0.0225(18) -0.0017(17) 0.0117(15) -0.0004(17)
O4 0.0183(17) 0.025(2) 0.030(2) 0.0072(17) 0.0105(15) 0.0038(17)
O5 0.026(2) 0.021(2) 0.021(2) 0.0044(19) 0.0114(17) -0.0012(19)
O6A 0.031(2) 0.020(2) 0.021(2) 0.0001(19) 0.0137(18) -0.0029(19)
O6B 0.0207(19) 0.035(3) 0.029(2) 0.009(2) 0.0048(17) 0.000(2)
Zn1 0.0142(5) 0.0214(6) 0.0178(5) 0.000 0.0059(4) 0.000
Zn2 0.0428(7) 0.0129(6) 0.0248(6) 0.000 0.0180(5) 0.000
O1W 0.027(2) 0.022(2) 0.064(3) -0.008(2) 0.018(2) -0.0011(19)

loop_
_atom_type_symbol
_atom_type_description
_atom_type_scat_dispersion_real
_atom_type_scat_dispersion_imag
_atom_type_scat_source
C C 0.0181 0.0091 'International Tables Vol C Tables 4.2.6.8 and 6.1.1.4'
H H 0.0000 0.0000 'International Tables Vol C Tables 4.2.6.8 and 6.1.1.4'
N N 0.0311 0.0180 'International Tables Vol C Tables 4.2.6.8 and 6.1.1.4'
O O 0.0492 0.0322 'International Tables Vol C Tables 4.2.6.8 and 6.1.1.4'
Zn Zn -1.5491 0.6778 'International Tables Vol C Tables 4.2.6.8 and 6.1.1.4'

loop_
_geom_angle_atom_site_label_1
_geom_angle_atom_site_label_2
_geom_angle_atom_site_label_3
_geom_angle
_geom_angle_site_symmetry_1
_geom_angle_site_symmetry_3
O1B C1 O1A 123.7(5) . .
O1B C1 C2 118.0(5) . .
O1A C1 C2 118.3(5) . .
O2 C2 C1 108.7(5) . .
O2 C2 C3 111.9(4) . .
C1 C2 C3 109.0(5) . .
O3 C3 C2 108.6(4) . .
O3 C3 C4 110.3(5) . .
C2 C3 C4 112.9(4) . .
O4 C4 C3 110.1(5) . .
O4 C4 C5 104.9(4) . .
C3 C4 C5 112.8(5) . .
O5 C5 C6 107.8(5) . .
O5 C5 C4 113.2(4) . .
C6 C5 C4 111.9(5) . .
O6A C6 O6B 122.6(5) . .
O6A C6 C5 118.7(5) . .
O6B C6 C5 118.7(5) . .
N1 C10 C11 122.6(6) . .
C12 C11 C10 120.0(6) . .
C11 C12 C13 119.1(6) . .
C14 C13 C12 116.4(6) . .
C14 C13 C15 119.4(6) . .
C12 C13 C15 124.2(5) . .
N1 C14 C13 122.9(5) . .
N1 C14 C14 117.8(3) . 2_656
C13 C14 C14 119.2(4) . 2_656
C15 C15 C13 121.4(3) 2_656 .
C16 N2 C20 120.0 . .
C16 N2 Zn2 130.5 . .
C20 N2 Zn2 109.4 . .
N2 C16 C17 120.0 . .
C16 C17 C18 120.0 . .
C19 C18 C17 120.0 . .
C18 C19 C20 120.0 . .
C18 C19 C21B 121.6 . .
C20 C19 C21B 118.4 . .
C19 C20 N2 120.0 . .
C19 C20 C20 123.8 . 2_557
N2 C20 C20 116.1 . 2_557
C19 C21B C21B 117.7 . 2_557
C14 N1 C10 118.9(4) . .
C14 N1 Zn1 113.2(3) . .
C10 N1 Zn1 127.8(3) . .
C1 O1A Zn1 119.3(3) . .
C6 O6A Zn2 118.6(3) . .
O1A Zn1 O1A 152.2 2_656 .
O1A Zn1 N1 106.50(5) 2_656 .
O1A Zn1 N1 95.1 . .
O1A Zn1 N1 95.14(10) 2_656 2_656
O1A Zn1 N1 106.50(7) . 2_656
N1 Zn1 N1 77.82(6) . 2_656
O1A Zn1 O2 76.37(8) 2_656 2_656
O1A Zn1 O2 85.15(7) . 2_656
N1 Zn1 O2 170.48(5) . 2_656
N1 Zn1 O2 92.96(11) 2_656 2_656
N3 Zn2 N3 68.73(7) 2_557 .
N3 Zn2 O6A 102.25(10) 2_557 2_557
N3 Zn2 O6A 97.7 . 2_557
N3 Zn2 O6A 97.72(7) 2_557 .
N3 Zn2 O6A 102.2 . .
O6A Zn2 O6A 155.8 2_557 .
N3 Zn2 O5 167.17(12) 2_557 2_557
N3 Zn2 O5 98.61(5) . 2_557
O6A Zn2 O5 76.73(8) 2_557 2_557
O6A Zn2 O5 86.76(7) . 2_557
N3 Zn2 N2 10.1 2_557 2_557
N3 Zn2 N2 78.85(5) . 2_557
O6A Zn2 N2 102.15(10) 2_557 2_557
O6A Zn2 N2 95.10(7) . 2_557
O5 Zn2 N2 177.11(11) 2_557 2_557
N3 Zn2 N2 78.85(7) 2_557 .
N3 Zn2 N2 10.1 . .
O6A Zn2 N2 95.10(6) 2_557 .
O6A Zn2 N2 102.2 . .
O5 Zn2 N2 88.47(5) 2_557 .
N2 Zn2 N2 88.98(5) 2_557 .
C22 N3 C26 120.0 . .
C22 N3 Zn2 116.3 . .
C26 N3 Zn2 123.6 . .
C22 C22 C23 120.1 2_557 .
C22 C22 N3 119.1 2_557 .
C23 C22 N3 120.0 . .
C22 C22 C23 36.80(5) 2_557 2_557
C23 C22 C23 84.0 . 2_557
N3 C22 C23 155.9 . 2_557
C24 C23 C22 120.0 . .
C24 C23 C27 124.0 . .
C22 C23 C27 116.0 . .
C24 C23 C27 143.28(5) . 2_557
C22 C23 C27 96.71(5) . 2_557
C27 C23 C27 19.33(5) . 2_557
C24 C23 C22 142.58(5) . 2_557
C22 C23 C22 23.1 . 2_557
C27 C23 C22 93.2 . 2_557
C27 C23 C22 73.94(10) 2_557 2_557
C25 C24 C23 120.0 . .
C24 C25 C26 120.0 . .
C25 C26 N3 120.0 . .
C27 C27 C23 123.3 2_557 .
C27 C27 C23 37.41(5) 2_557 2_557
C23 C27 C23 86.04(5) . 2_557
O4W O3W O2W 145(2) . .
O3W O2W O3W 170(2) . 2_656

loop_
_geom_bond_atom_site_label_1
_geom_bond_atom_site_label_2
_geom_bond_distance
_geom_bond_site_symmetry_2
C1 O1B 1.243(6) .
C1 O1A 1.266(7) .
C1 C2 1.528(8) .
C2 O2 1.439(6) .
C2 C3 1.536(7) .
C3 O3 1.433(6) .
C3 C4 1.541(7) .
C4 O4 1.426(6) .
C4 C5 1.543(8) .
C5 O5 1.425(6) .
C5 C6 1.533(9) .
C6 O6A 1.264(7) .
C6 O6B 1.272(7) .
C10 N1 1.339(6) .
C10 C11 1.371(9) .
C11 C12 1.370(11) .
C12 C13 1.426(10) .
C13 C14 1.412(8) .
C13 C15 1.443(7) .
C14 N1 1.335(6) .
C14 C14 1.443(12) 2_656
C15 C15 1.318(3) 2_656
N2 C16 1.3900 .
N2 C20 1.3901 .
N2 Zn2 2.1881 .
C16 C17 1.3900 .
C17 C18 1.3900 .
C18 C19 1.3899 .
C19 C20 1.3900 .
C19 C21B 1.4590 .
C20 C20 1.843(3) 2_557
C21B C21B 2.036(3) 2_557
N1 Zn1 2.1419 .
O1A Zn1 2.0645 .
O6A Zn2 2.0386 .
Zn1 O1A 2.065(2) 2_656
Zn1 N1 2.1419(18) 2_656
Zn1 O2 2.146(2) 2_656
Zn2 N3 2.0097(16) 2_557
Zn2 N3 2.0097 .
Zn2 O6A 2.039(2) 2_557
Zn2 O5 2.176(2) 2_557
Zn2 N2 2.188(2) 2_557
N3 C22 1.3900 .
N3 C26 1.3900 .
C22 C22 0.910(3) 2_557
C22 C23 1.3900 .
C22 C23 2.007(2) 2_557
C23 C24 1.3900 .
C23 C27 1.4100 .
C23 C27 1.941(2) 2_557
C23 C22 2.007(2) 2_557
C24 C25 1.3900 .
C25 C26 1.3900 .
C27 C27 0.768(3) 2_557
C27 C23 1.941(2) 2_557
O3W O4W 0.91(2) .
O3W O2W 1.702(15) .
O2W O3W 1.702(15) 2_656
